data_1502756
loop_
_publ_author_name
'Yang, Chih-Chiang'
'Hsu, Chia-Jung'
'Chou, Pi-Tai'
'Cheng, Hsu Chun'
'Su, Yuhlong Oliver'
'Leung, Man-kit'

_publ_section_title
;
 Excited state luminescence of
 multi-(5-phenyl-1,3,4-oxadiazo-2-yl)benzenes in an electron-donating
 matrix: exciplex or electroplex?
;
_journal_issue 2
_journal_name_full 'The journal of physical chemistry. B'
_journal_page_first 756
_journal_page_last 768
_journal_paper_doi 10.1021/jp9093063
_journal_volume 114
_journal_year 2010
_chemical_formula_sum 'C22 H14 N4 O2'
_chemical_formula_weight 366.37
_chemical_name_systematic
; 
 ? 
;
_space_group_IT_number 19
_symmetry_cell_setting orthorhombic
_symmetry_space_group_name_Hall 'P 2ac 2ab'
_symmetry_space_group_name_H-M 'P 21 21 21'
_atom_sites_solution_hydrogens geom
_atom_sites_solution_primary direct
_atom_sites_solution_secondary difmap
_audit_creation_method SHELXL-97
_cell_angle_alpha 90.00
_cell_angle_beta 90.00
_cell_angle_gamma 90.00
_cell_formula_units_Z 4
_cell_length_a 5.40400(10)
_cell_length_b 16.0680(3)
_cell_length_c 20.4562(4)
_cell_measurement_reflns_used 25860
_cell_measurement_temperature 295(2)
_cell_measurement_theta_max 27.5
_cell_measurement_theta_min 1
_cell_volume 1776.24(6)
_computing_cell_refinement 'HKL Denzo & Scalepack (Otwinowski & Minor)'
_computing_data_collection 'COLLECT (Nonius BV)'
_computing_data_reduction 'HKL Denzo & Scalepack (Otwinowski & Minor)'
_computing_molecular_graphics SHELXTL
_computing_publication_material SHELXTL
_computing_structure_refinement 'SHELXL-97 (Sheldrick, 1997)'
_computing_structure_solution 'SHELXS-97 (Sheldrick, 1990)'
_diffrn_ambient_temperature 295(2)
_diffrn_measured_fraction_theta_full 0.994
_diffrn_measured_fraction_theta_max 0.994
_diffrn_measurement_device_type 'Nonius KappaCCD'
_diffrn_measurement_method CCD
_diffrn_radiation_monochromator graphite
_diffrn_radiation_source 'fine-focus sealed tube'
_diffrn_radiation_type MoK\a
_diffrn_radiation_wavelength 0.71073
_diffrn_reflns_av_R_equivalents 0.0838
_diffrn_reflns_av_sigmaI/netI 0.0615
_diffrn_reflns_limit_h_max 6
_diffrn_reflns_limit_h_min -6
_diffrn_reflns_limit_k_max 20
_diffrn_reflns_limit_k_min -20
_diffrn_reflns_limit_l_max 26
_diffrn_reflns_limit_l_min -22
_diffrn_reflns_number 12124
_diffrn_reflns_theta_full 27.47
_diffrn_reflns_theta_max 27.47
_diffrn_reflns_theta_min 1.61
_exptl_absorpt_coefficient_mu 0.091
_exptl_absorpt_correction_T_max 0.991
_exptl_absorpt_correction_T_min 0.978
_exptl_absorpt_correction_type multi-scan
_exptl_absorpt_process_details
; 
multi-scan from symmetry-related measurements 
 Sortav (Blessing 1995) 
;
_exptl_crystal_density_diffrn 1.370
_exptl_crystal_density_method 'not measured'
_exptl_crystal_F_000 760
_exptl_crystal_size_max 0.25
_exptl_crystal_size_mid 0.15
_exptl_crystal_size_min 0.10
_refine_diff_density_max 0.284
_refine_diff_density_min -0.265
_refine_diff_density_rms 0.079
_refine_ls_abs_structure_details 'Flack H D (1983), Acta Cryst. A39, 876-881'
_refine_ls_abs_structure_Flack -0.5(14)
_refine_ls_extinction_coef 0.157(14)
_refine_ls_extinction_expression Fc^*^=kFc[1+0.001xFc^2^\l^3^/sin(2\q)]^-1/4^
_refine_ls_extinction_method SHELXL
_refine_ls_goodness_of_fit_ref 1.119
_refine_ls_hydrogen_treatment mixed
_refine_ls_matrix_type full
_refine_ls_number_parameters 254
_refine_ls_number_reflns 4022
_refine_ls_number_restraints 0
_refine_ls_restrained_S_all 1.119
_refine_ls_R_factor_all 0.0730
_refine_ls_R_factor_gt 0.0518
_refine_ls_shift/su_max 0.000
_refine_ls_shift/su_mean 0.000
_refine_ls_structure_factor_coef Fsqd
_refine_ls_weighting_details 'calc w=1/[\s^2^(Fo^2^)+(0.0861P)^2^+0.0000P] where P=(Fo^2^+2Fc^2^)/3'
_refine_ls_weighting_scheme calc
_refine_ls_wR_factor_gt 0.1328
_refine_ls_wR_factor_ref 0.1520
_reflns_number_gt 3082
_reflns_number_total 4022
_reflns_threshold_expression >2sigma(I)
_cod_data_source_file jp9093063_si_003.cif
_cod_data_source_block ic12634
_cod_depositor_comments
;
The following automatic conversions were performed:

'_symmetry_cell_setting' value 'Orthorhombic' changed to
'orthorhombic' according to
/home/saulius/struct/CIF-dictionaries/cif_core.dic dictionary named
'cif_core.dic' version 2.4.2 from 2011-04-26.

Automatic conversion script
Id: cif_fix_values 1715 2011-07-08 13:25:40Z adriana 
;
_cod_original_sg_symbol_H-M P2(1)2(1)2(1)
_cod_database_code 1502756

loop_
_symmetry_equiv_pos_as_xyz
'x, y, z'
'-x+1/2, -y, z+1/2'
'-x, y+1/2, -z+1/2'
'x+1/2, -y+1/2, -z'

loop_
_atom_site_label
_atom_site_type_symbol
_atom_site_fract_x
_atom_site_fract_y
_atom_site_fract_z
_atom_site_U_iso_or_equiv
_atom_site_adp_type
_atom_site_occupancy
_atom_site_symmetry_multiplicity
_atom_site_calc_flag
_atom_site_refinement_flags
O1 O -0.3318(3) -0.08044(8) 0.30649(7) 0.0574(4) Uani 1 1 d .
O2 O 0.4694(3) -0.06362(9) 0.07446(7) 0.0569(4) Uani 1 1 d .
N1 N -0.2513(4) -0.15700(11) 0.21974(10) 0.0647(5) Uani 1 1 d .
N2 N -0.4403(4) -0.19592(11) 0.25602(10) 0.0649(5) Uani 1 1 d .
N3 N 0.6976(4) 0.04590(12) 0.09897(10) 0.0672(5) Uani 1 1 d .
N4 N 0.8032(4) 0.00529(13) 0.04487(10) 0.0695(5) Uani 1 1 d .
C1 C -0.0108(4) -0.02714(12) 0.23487(10) 0.0540(5) Uani 1 1 d .
C2 C -0.0036(5) 0.04870(14) 0.26839(11) 0.0625(6) Uani 1 1 d .
H2A H -0.1126 0.0587 0.3027 0.075 Uiso 1 1 calc R
C3 C 0.1669(4) 0.10882(13) 0.25021(11) 0.0653(6) Uani 1 1 d .
H3A H 0.1682 0.1599 0.2716 0.078 Uiso 1 1 calc R
C4 C 0.3340(5) 0.09371(13) 0.20093(11) 0.0625(6) Uani 1 1 d .
H4A H 0.4512 0.1337 0.1900 0.075 Uiso 1 1 calc R
C5 C 0.3271(4) 0.01807(12) 0.16729(10) 0.0547(5) Uani 1 1 d .
C6 C 0.1539(4) -0.04139(12) 0.18403(10) 0.0553(5) Uani 1 1 d .
H6A H 0.1476 -0.0913 0.1611 0.066 Uiso 1 1 calc R
C7 C -0.1931(4) -0.09021(13) 0.25115(10) 0.0552(5) Uani 1 1 d .
C8 C -0.4808(4) -0.14897(12) 0.30609(10) 0.0548(5) Uani 1 1 d .
C9 C -0.6557(4) -0.16111(13) 0.35978(11) 0.0579(5) Uani 1 1 d .
C10 C -0.6352(5) -0.11296(15) 0.41633(12) 0.0713(7) Uani 1 1 d .
H10A H -0.5094 -0.0738 0.4201 0.086 Uiso 1 1 calc R
C11 C -0.8012(6) -0.12376(17) 0.46622(14) 0.0818(8) Uani 1 1 d .
H11A H -0.7881 -0.0915 0.5038 0.098 Uiso 1 1 calc R
C12 C -0.9877(6) -0.18208(18) 0.46116(15) 0.0800(7) Uani 1 1 d .
H12A H -1.1022 -0.1881 0.4948 0.096 Uiso 1 1 calc R
C13 C -1.0036(5) -0.23104(18) 0.40650(15) 0.0802(7) Uani 1 1 d .
H13A H -1.1261 -0.2715 0.4037 0.096 Uiso 1 1 calc R
C14 C -0.8379(5) -0.22053(15) 0.35527(13) 0.0683(6) Uani 1 1 d .
H14A H -0.8502 -0.2535 0.3181 0.082 Uiso 1 1 calc R
C15 C 0.5050(4) 0.00343(12) 0.11449(11) 0.0554(5) Uani 1 1 d .
C16 C 0.6632(4) -0.05788(13) 0.03254(11) 0.0568(5) Uani 1 1 d .
C17 C 0.6827(4) -0.11771(13) -0.02102(10) 0.0560(5) Uani 1 1 d .
C18 C 0.8850(5) -0.11378(16) -0.06259(13) 0.0688(7) Uani 1 1 d .
H18A H 1.0102 -0.0751 -0.0555 0.083 Uiso 1 1 calc R
C19 C 0.8977(5) -0.16861(18) -0.11515(13) 0.0773(8) Uani 1 1 d .
H19A H 1.0333 -0.1665 -0.1431 0.093 Uiso 1 1 calc R
C20 C 0.7146(5) -0.22546(15) -0.12649(12) 0.0713(7) Uani 1 1 d .
H20A H 0.7239 -0.2607 -0.1625 0.086 Uiso 1 1 calc R
C21 C 0.5183(5) -0.23032(15) -0.08481(12) 0.0702(6) Uani 1 1 d .
H21A H 0.3950 -0.2696 -0.0920 0.084 Uiso 1 1 calc R
C22 C 0.5016(5) -0.17720(15) -0.03191(11) 0.0645(6) Uani 1 1 d .
H22A H 0.3680 -0.1814 -0.0034 0.077 Uiso 1 1 calc R

loop_
_atom_site_aniso_label
_atom_site_aniso_U_11
_atom_site_aniso_U_22
_atom_site_aniso_U_33
_atom_site_aniso_U_23
_atom_site_aniso_U_13
_atom_site_aniso_U_12
O1 0.0698(9) 0.0498(7) 0.0524(8) -0.0084(6) 0.0040(7) -0.0011(7)
O2 0.0639(9) 0.0529(8) 0.0540(8) 0.0003(6) 0.0056(7) -0.0005(7)
N1 0.0805(12) 0.0565(10) 0.0572(11) -0.0126(8) 0.0038(9) -0.0036(9)
N2 0.0762(12) 0.0569(10) 0.0616(11) -0.0123(9) 0.0019(10) -0.0054(9)
N3 0.0735(13) 0.0646(10) 0.0636(12) -0.0023(9) -0.0001(10) -0.0094(10)
N4 0.0710(12) 0.0693(11) 0.0682(12) 0.0037(9) 0.0055(10) -0.0065(11)
C1 0.0636(11) 0.0485(10) 0.0499(11) -0.0021(8) -0.0026(10) 0.0059(9)
C2 0.0758(13) 0.0565(11) 0.0551(12) -0.0103(9) -0.0001(11) 0.0043(11)
C3 0.0838(15) 0.0500(11) 0.0622(13) -0.0107(9) -0.0053(12) -0.0005(12)
C4 0.0747(14) 0.0538(11) 0.0589(13) -0.0009(9) -0.0073(11) -0.0060(11)
C5 0.0637(12) 0.0500(10) 0.0505(12) 0.0006(8) -0.0080(10) 0.0031(9)
C6 0.0693(12) 0.0473(10) 0.0491(11) -0.0039(8) -0.0041(9) 0.0031(10)
C7 0.0647(11) 0.0516(10) 0.0492(11) -0.0047(9) -0.0008(10) 0.0066(10)
C8 0.0632(11) 0.0463(10) 0.0549(12) -0.0054(8) -0.0027(10) 0.0034(9)
C9 0.0595(12) 0.0535(11) 0.0606(12) -0.0028(10) -0.0017(10) 0.0038(10)
C10 0.0801(16) 0.0600(12) 0.0736(16) -0.0130(12) 0.0107(13) -0.0061(13)
C11 0.0922(18) 0.0775(16) 0.0758(16) -0.0167(14) 0.0174(15) -0.0043(16)
C12 0.0752(15) 0.0824(17) 0.0824(17) 0.0026(14) 0.0182(14) 0.0022(15)
C13 0.0675(15) 0.0827(17) 0.0904(19) 0.0054(15) -0.0015(14) -0.0129(14)
C14 0.0690(14) 0.0684(13) 0.0675(14) -0.0059(11) -0.0072(12) -0.0035(12)
C15 0.0670(13) 0.0478(10) 0.0514(11) 0.0033(8) -0.0071(10) -0.0008(11)
C16 0.0578(12) 0.0562(11) 0.0564(12) 0.0094(9) 0.0023(10) 0.0020(10)
C17 0.0586(12) 0.0553(11) 0.0540(12) 0.0086(9) 0.0039(9) 0.0083(10)
C18 0.0682(14) 0.0654(13) 0.0729(15) 0.0118(12) 0.0162(12) 0.0028(12)
C19 0.0878(18) 0.0790(16) 0.0650(15) 0.0128(13) 0.0282(13) 0.0212(15)
C20 0.0932(18) 0.0646(13) 0.0562(13) 0.0056(11) 0.0105(13) 0.0217(14)
C21 0.0856(16) 0.0648(14) 0.0601(13) -0.0027(11) 0.0014(13) 0.0044(13)
C22 0.0661(12) 0.0690(13) 0.0585(12) 0.0012(11) 0.0094(11) 0.0010(12)

loop_
_atom_type_symbol
_atom_type_description
_atom_type_scat_dispersion_real
_atom_type_scat_dispersion_imag
_atom_type_scat_source
C C 0.0033 0.0016 'International Tables Vol C Tables 4.2.6.8 and 6.1.1.4'
H H 0.0000 0.0000 'International Tables Vol C Tables 4.2.6.8 and 6.1.1.4'
N N 0.0061 0.0033 'International Tables Vol C Tables 4.2.6.8 and 6.1.1.4'
O O 0.0106 0.0060 'International Tables Vol C Tables 4.2.6.8 and 6.1.1.4'

loop_
_geom_angle_atom_site_label_1
_geom_angle_atom_site_label_2
_geom_angle_atom_site_label_3
_geom_angle
C8 O1 C7 103.06(15)
C16 O2 C15 102.49(16)
C7 N1 N2 106.48(18)
C8 N2 N1 106.35(18)
C15 N3 N4 106.07(19)
C16 N4 N3 106.32(19)
C6 C1 C2 119.5(2)
C6 C1 C7 119.46(17)
C2 C1 C7 120.97(19)
C3 C2 C1 119.6(2)
C3 C2 H2A 120.2
C1 C2 H2A 120.2
C4 C3 C2 120.67(19)
C4 C3 H3A 119.7
C2 C3 H3A 119.7
C3 C4 C5 119.8(2)
C3 C4 H4A 120.1
C5 C4 H4A 120.1
C6 C5 C4 119.9(2)
C6 C5 C15 121.11(18)
C4 C5 C15 119.0(2)
C5 C6 C1 120.43(18)
C5 C6 H6A 119.8
C1 C6 H6A 119.8
N1 C7 O1 112.00(19)
N1 C7 C1 129.2(2)
O1 C7 C1 118.81(16)
N2 C8 O1 112.11(19)
N2 C8 C9 128.9(2)
O1 C8 C9 119.00(17)
C14 C9 C10 119.8(2)
C14 C9 C8 120.4(2)
C10 C9 C8 119.8(2)
C11 C10 C9 119.7(2)
C11 C10 H10A 120.2
C9 C10 H10A 120.2
C10 C11 C12 120.6(2)
C10 C11 H11A 119.7
C12 C11 H11A 119.7
C13 C12 C11 119.8(3)
C13 C12 H12A 120.1
C11 C12 H12A 120.1
C12 C13 C14 120.4(3)
C12 C13 H13A 119.8
C14 C13 H13A 119.8
C9 C14 C13 119.7(2)
C9 C14 H14A 120.1
C13 C14 H14A 120.1
N3 C15 O2 112.6(2)
N3 C15 C5 129.0(2)
O2 C15 C5 118.40(18)
N4 C16 O2 112.5(2)
N4 C16 C17 128.4(2)
O2 C16 C17 118.99(18)
C22 C17 C18 119.3(2)
C22 C17 C16 121.6(2)
C18 C17 C16 119.1(2)
C17 C18 C19 118.9(2)
C17 C18 H18A 120.5
C19 C18 H18A 120.5
C20 C19 C18 121.2(2)
C20 C19 H19A 119.4
C18 C19 H19A 119.4
C21 C20 C19 119.7(2)
C21 C20 H20A 120.2
C19 C20 H20A 120.2
C20 C21 C22 120.4(2)
C20 C21 H21A 119.8
C22 C21 H21A 119.8
C21 C22 C17 120.4(2)
C21 C22 H22A 119.8
C17 C22 H22A 119.8

loop_
_geom_bond_atom_site_label_1
_geom_bond_atom_site_label_2
_geom_bond_distance
O1 C8 1.364(2)
O1 C7 1.367(2)
O2 C16 1.357(3)
O2 C15 1.367(2)
N1 C7 1.290(3)
N1 N2 1.409(3)
N2 C8 1.291(3)
N3 C15 1.284(3)
N3 N4 1.406(3)
N4 C16 1.291(3)
C1 C6 1.388(3)
C1 C2 1.399(3)
C1 C7 1.452(3)
C2 C3 1.385(3)
C2 H2A 0.9300
C3 C4 1.375(3)
C3 H3A 0.9300
C4 C5 1.397(3)
C4 H4A 0.9300
C5 C6 1.381(3)
C5 C15 1.465(3)
C6 H6A 0.9300
C8 C9 1.462(3)
C9 C14 1.375(3)
C9 C10 1.396(3)
C10 C11 1.370(4)
C10 H10A 0.9300
C11 C12 1.380(4)
C11 H11A 0.9300
C12 C13 1.370(4)
C12 H12A 0.9300
C13 C14 1.389(4)
C13 H13A 0.9300
C14 H14A 0.9300
C16 C17 1.461(3)
C17 C22 1.386(3)
C17 C18 1.386(3)
C18 C19 1.392(4)
C18 H18A 0.9300
C19 C20 1.366(4)
C19 H19A 0.9300
C20 C21 1.363(4)
C20 H20A 0.9300
C21 C22 1.381(3)
C21 H21A 0.9300
C22 H22A 0.9300

loop_
_cod_related_entry_id
_cod_related_entry_code
_cod_related_entry_database
1 900814 ChemSpider
